data_7018440
loop_
_publ_author_name
'Perry, Houston P.'
'Gagnon, Kevin J.'
'Law, Justin'
'Teat, Simon'
'Clearfield, Abraham'

_publ_section_title
;
 Divalent metal phosphonate coordination polymers constructed from a
 dipiperidine-based bisphosphonate ligand.
;
_journal_issue 14
_journal_name_full 'Dalton transactions (Cambridge, England : 2003)'
_journal_page_first 3985
_journal_page_last 3994
_journal_paper_doi 10.1039/c2dt11986b
_journal_volume 41
_journal_year 2012
_chemical_formula_sum 'C12 H26 Co2 N2 O8 P2'
_chemical_formula_weight 506.15
_chemical_name_systematic
;
?
;
_space_group_IT_number 14
_symmetry_cell_setting monoclinic
_symmetry_space_group_name_Hall '-P 2ybc'
_symmetry_space_group_name_H-M 'P 1 21/c 1'
_atom_sites_solution_hydrogens geom
_atom_sites_solution_primary direct
_atom_sites_solution_secondary difmap
_audit_creation_method SHELXL-97
_cell_angle_alpha 90.00
_cell_angle_beta 110.394(4)
_cell_angle_gamma 90.00
_cell_formula_units_Z 4
_cell_length_a 15.1081(12)
_cell_length_b 11.5458(7)
_cell_length_c 10.5958(7)
_cell_measurement_reflns_used 9162
_cell_measurement_temperature 110(2)
_cell_measurement_theta_max 29.34
_cell_measurement_theta_min 2.71
_cell_volume 1732.4(2)
_computing_cell_refinement 'Bruker SAINT v7.34a'
_computing_data_collection 'Bruker APEX 2'
_computing_data_reduction 'Bruker SAINT v7.34a'
_computing_molecular_graphics 'Bruker SHELXTL'
_computing_publication_material 'Bruker SHELXTL & local programs'
_computing_structure_refinement 'SHELXL-97 (Sheldrick, 1997)'
_computing_structure_solution 'SHELXS-97 (Sheldrick, 1990)'
_diffrn_ambient_temperature 110(2)
_diffrn_measured_fraction_theta_full 0.999
_diffrn_measured_fraction_theta_max 0.999
_diffrn_measurement_device_type 'Bruker APEXII CCD Area Diffractometer'
_diffrn_measurement_method '\w scans with narrow frames'
_diffrn_radiation_monochromator graphite
_diffrn_radiation_source 'fine-focus sealed tube'
_diffrn_radiation_type MoK\a
_diffrn_radiation_wavelength 0.71073
_diffrn_reflns_av_R_equivalents 0.0803
_diffrn_reflns_av_sigmaI/netI 0.0393
_diffrn_reflns_limit_h_max 21
_diffrn_reflns_limit_h_min -21
_diffrn_reflns_limit_k_max 16
_diffrn_reflns_limit_k_min -16
_diffrn_reflns_limit_l_max 14
_diffrn_reflns_limit_l_min -14
_diffrn_reflns_number 56285
_diffrn_reflns_theta_full 30.00
_diffrn_reflns_theta_max 30.00
_diffrn_reflns_theta_min 1.44
_exptl_absorpt_coefficient_mu 2.146
_exptl_absorpt_correction_T_max 0.9191
_exptl_absorpt_correction_T_min 0.8471
_exptl_absorpt_correction_type multi-scan
_exptl_absorpt_process_details 'SADABS 2008/1 Bruker AXS Madison WI USA'
_exptl_crystal_colour purple
_exptl_crystal_density_diffrn 1.941
_exptl_crystal_density_method 'not measured'
_exptl_crystal_description block
_exptl_crystal_F_000 1040
_exptl_crystal_size_max 0.08
_exptl_crystal_size_mid 0.04
_exptl_crystal_size_min 0.04
_refine_diff_density_max 0.653
_refine_diff_density_min -1.148
_refine_diff_density_rms 0.268
_refine_ls_extinction_method none
_refine_ls_goodness_of_fit_ref 1.109
_refine_ls_hydrogen_treatment mixed
_refine_ls_matrix_type full
_refine_ls_number_parameters 248
_refine_ls_number_reflns 5045
_refine_ls_number_restraints 0
_refine_ls_restrained_S_all 1.109
_refine_ls_R_factor_all 0.0398
_refine_ls_R_factor_gt 0.0329
_refine_ls_shift/su_max 0.001
_refine_ls_shift/su_mean 0.000
_refine_ls_structure_factor_coef Fsqd
_refine_ls_weighting_details 'calc w=1/[\s^2^(Fo^2^)+(0.0543P)^2^+0.0209P] where P=(Fo^2^+2Fc^2^)/3'
_refine_ls_weighting_scheme calc
_refine_ls_wR_factor_gt 0.0822
_refine_ls_wR_factor_ref 0.0908
_reflns_number_gt 4663
_reflns_number_total 5045
_reflns_threshold_expression >2sigma(I)
_cod_data_source_file c2dt11986b.txt
_cod_data_source_block test
_cod_original_sg_symbol_H-M P2(1)/c
_cod_database_code 7018440

loop_
_symmetry_equiv_pos_as_xyz
'x, y, z'
'-x, y+1/2, -z+1/2'
'-x, -y, -z'
'x, -y-1/2, z-1/2'

loop_
_atom_site_label
_atom_site_type_symbol
_atom_site_fract_x
_atom_site_fract_y
_atom_site_fract_z
_atom_site_U_iso_or_equiv
_atom_site_adp_type
_atom_site_occupancy
_atom_site_symmetry_multiplicity
_atom_site_calc_flag
_atom_site_refinement_flags
Co1 Co 0.09481(3) 0.69038(3) 0.80212(4) 0.00955(9) Uani 1 1 d .
Co2 Co -0.09751(3) 0.64578(3) 0.85075(4) 0.00985(9) Uani 1 1 d .
P1 P -0.12745(5) 0.37350(6) 0.90890(8) 0.00821(14) Uani 1 1 d .
P2 P -0.11808(5) 0.79103(7) 1.05249(8) 0.01296(15) Uani 1 1 d .
O2W O 0.07535(15) 0.85885(19) 0.8773(2) 0.0146(4) Uani 1 1 d .
H2WA H 0.071(3) 0.910(4) 0.825(4) 0.022 Uiso 1 1 d .
H2WB H 0.029(3) 0.864(3) 0.924(4) 0.022 Uiso 1 1 d .
N1 N 0.24245(17) 0.6837(2) 0.9465(3) 0.0101(5) Uani 1 1 d .
O4 O -0.05109(14) 0.68599(19) 0.6959(2) 0.0134(4) Uani 1 1 d .
C1 C 0.3068(2) 0.6358(3) 0.8807(3) 0.0128(6) Uani 1 1 d .
H1A H 0.2993 0.6815 0.7985 0.015 Uiso 1 1 calc R
H1B H 0.2876 0.5552 0.8524 0.015 Uiso 1 1 calc R
O1 O 0.05003(14) 0.62601(17) 0.9519(2) 0.0102(4) Uani 1 1 d .
O1W O 0.11037(16) 0.51024(19) 0.7596(3) 0.0166(4) Uani 1 1 d .
H1WA H 0.095(3) 0.468(4) 0.807(5) 0.025 Uiso 1 1 d .
H1WB H 0.111(3) 0.473(4) 0.695(5) 0.025 Uiso 1 1 d .
C4 C 0.37912(19) 0.8109(2) 1.0827(3) 0.0132(5) Uani 1 1 d .
H4A H 0.3892 0.7699 1.1687 0.016 Uiso 1 1 calc R
H4B H 0.3958 0.8933 1.1039 0.016 Uiso 1 1 calc R
C2 C 0.4113(2) 0.6362(2) 0.9701(3) 0.0134(6) Uani 1 1 d .
H2A H 0.4204 0.5870 1.0501 0.016 Uiso 1 1 calc R
H2B H 0.4495 0.6033 0.9195 0.016 Uiso 1 1 calc R
O5 O -0.13415(17) 0.6610(2) 1.0221(3) 0.0222(5) Uani 1 1 d .
O6 O -0.09137(18) 0.8429(2) 0.9398(3) 0.0249(5) Uani 1 1 d .
C5 C 0.2745(2) 0.8026(2) 0.9947(3) 0.0128(6) Uani 1 1 d .
H5A H 0.2360 0.8317 1.0469 0.015 Uiso 1 1 calc R
H5B H 0.2627 0.8539 0.9156 0.015 Uiso 1 1 calc R
C3 C 0.44509(19) 0.7590(3) 1.0153(3) 0.0125(5) Uani 1 1 d .
H3 H 0.4377 0.8057 0.9328 0.015 Uiso 1 1 calc R
O2 O -0.11975(13) 0.47429(16) 0.8206(2) 0.0107(4) Uani 1 1 d .
O3 O -0.13656(14) 0.25811(17) 0.8387(2) 0.0122(4) Uani 1 1 d .
C12 C -0.2258(2) 0.8589(3) 1.0580(3) 0.0147(6) Uani 1 1 d .
H12A H -0.2196 0.9442 1.0560 0.018 Uiso 1 1 calc R
H12B H -0.2800 0.8354 0.9779 0.018 Uiso 1 1 calc R
C10 C 0.61745(19) 0.6891(3) 1.0723(4) 0.0152(6) Uani 1 1 d .
H10A H 0.6153 0.7073 0.9800 0.018 Uiso 1 1 calc R
H10B H 0.5977 0.6074 1.0734 0.018 Uiso 1 1 calc R
C8 C 0.5858(2) 0.8917(3) 1.1173(3) 0.0155(6) Uani 1 1 d .
H8A H 0.5813 0.9181 1.0264 0.019 Uiso 1 1 calc R
H8B H 0.5457 0.9431 1.1494 0.019 Uiso 1 1 calc R
C9 C 0.54886(19) 0.7678(2) 1.1084(3) 0.0123(5) Uani 1 1 d .
H9 H 0.5514 0.7454 1.2007 0.015 Uiso 1 1 calc R
C7 C 0.6878(2) 0.9019(3) 1.2120(3) 0.0150(6) Uani 1 1 d .
H7A H 0.7087 0.9829 1.2097 0.018 Uiso 1 1 calc R
H7B H 0.6899 0.8861 1.3048 0.018 Uiso 1 1 calc R
N2 N -0.24364(17) 0.8242(2) 1.1827(3) 0.0120(5) Uani 1 1 d .
C11 C 0.7188(2) 0.7036(2) 1.1708(3) 0.0129(6) Uani 1 1 d .
H11A H 0.7214 0.6774 1.2610 0.016 Uiso 1 1 calc R
H11B H 0.7607 0.6524 1.1419 0.016 Uiso 1 1 calc R
C6 C 0.23654(19) 0.6062(2) 1.0550(3) 0.0105(5) Uani 1 1 d .
H6A H 0.2913 0.6210 1.1380 0.013 Uiso 1 1 calc R
H6B H 0.2402 0.5247 1.0283 0.013 Uiso 1 1 calc R

loop_
_atom_site_aniso_label
_atom_site_aniso_U_11
_atom_site_aniso_U_22
_atom_site_aniso_U_33
_atom_site_aniso_U_23
_atom_site_aniso_U_13
_atom_site_aniso_U_12
Co1 0.00753(15) 0.01044(17) 0.00987(19) 0.00158(13) 0.00202(17) -0.00021(14)
Co2 0.00833(15) 0.00982(16) 0.0113(2) 0.00063(13) 0.00333(17) -0.00050(13)
P1 0.0073(3) 0.0075(3) 0.0094(3) 0.0002(2) 0.0025(3) -0.0001(2)
P2 0.0088(3) 0.0181(3) 0.0117(4) -0.0023(3) 0.0033(3) 0.0008(2)
O2W 0.0148(10) 0.0126(10) 0.0184(12) 0.0033(8) 0.0082(9) 0.0013(8)
N1 0.0092(10) 0.0070(10) 0.0128(12) 0.0012(9) 0.0023(10) 0.0000(8)
O4 0.0086(9) 0.0182(10) 0.0115(11) 0.0018(8) 0.0012(8) -0.0005(8)
C1 0.0102(12) 0.0153(13) 0.0126(15) -0.0025(10) 0.0036(11) -0.0009(10)
O1 0.0089(9) 0.0112(9) 0.0098(10) -0.0002(7) 0.0024(8) -0.0007(7)
O1W 0.0190(11) 0.0139(10) 0.0169(11) -0.0020(8) 0.0062(10) -0.0005(8)
C4 0.0100(11) 0.0129(13) 0.0159(15) -0.0013(11) 0.0037(12) -0.0006(9)
C2 0.0096(12) 0.0127(13) 0.0178(16) -0.0012(11) 0.0045(12) 0.0004(9)
O5 0.0190(10) 0.0230(11) 0.0278(14) -0.0129(10) 0.0120(11) -0.0051(9)
O6 0.0174(11) 0.0396(14) 0.0182(13) 0.0117(10) 0.0067(11) 0.0081(10)
C5 0.0088(11) 0.0113(12) 0.0175(15) 0.0003(11) 0.0036(11) -0.0003(10)
C3 0.0082(11) 0.0115(12) 0.0165(14) -0.0010(11) 0.0027(11) -0.0004(10)
O2 0.0113(9) 0.0093(8) 0.0105(10) 0.0007(7) 0.0025(8) 0.0006(7)
O3 0.0129(8) 0.0095(9) 0.0157(11) -0.0013(8) 0.0069(9) -0.0011(7)
C12 0.0125(13) 0.0188(15) 0.0127(15) 0.0012(11) 0.0043(12) 0.0003(11)
C10 0.0103(12) 0.0129(13) 0.0210(17) -0.0027(11) 0.0039(12) -0.0003(10)
C8 0.0105(12) 0.0140(13) 0.0218(17) -0.0019(12) 0.0056(12) 0.0017(10)
C9 0.0102(12) 0.0109(13) 0.0155(14) 0.0008(11) 0.0039(11) -0.0014(10)
C7 0.0108(12) 0.0146(13) 0.0184(15) -0.0046(11) 0.0037(11) -0.0017(10)
N2 0.0097(10) 0.0107(11) 0.0149(13) -0.0003(9) 0.0032(10) -0.0004(9)
C11 0.0094(12) 0.0120(13) 0.0154(15) 0.0005(11) 0.0018(11) 0.0015(10)
C6 0.0092(11) 0.0106(12) 0.0119(14) 0.0012(10) 0.0039(11) -0.0001(9)

loop_
_atom_type_symbol
_atom_type_description
_atom_type_scat_dispersion_real
_atom_type_scat_dispersion_imag
_atom_type_scat_source
C C 0.0033 0.0016 'International Tables Vol C Tables 4.2.6.8 and 6.1.1.4'
H H 0.0000 0.0000 'International Tables Vol C Tables 4.2.6.8 and 6.1.1.4'
N N 0.0061 0.0033 'International Tables Vol C Tables 4.2.6.8 and 6.1.1.4'
O O 0.0106 0.0060 'International Tables Vol C Tables 4.2.6.8 and 6.1.1.4'
P P 0.1023 0.0942 'International Tables Vol C Tables 4.2.6.8 and 6.1.1.4'
Co Co 0.3494 0.9721 'International Tables Vol C Tables 4.2.6.8 and 6.1.1.4'

loop_
_geom_angle_atom_site_label_1
_geom_angle_atom_site_label_2
_geom_angle_atom_site_label_3
_geom_angle
_geom_angle_site_symmetry_1
_geom_angle_site_symmetry_3
O3 Co1 O1 177.71(8) 2_556 .
O3 Co1 O4 99.02(8) 2_556 .
O1 Co1 O4 80.77(8) . .
O3 Co1 O1W 97.90(9) 2_556 .
O1 Co1 O1W 84.39(9) . .
O4 Co1 O1W 92.02(9) . .
O3 Co1 O2W 92.43(9) 2_556 .
O1 Co1 O2W 85.28(8) . .
O4 Co1 O2W 88.11(9) . .
O1W Co1 O2W 169.52(9) . .
O3 Co1 N1 91.46(9) 2_556 .
O1 Co1 N1 88.72(9) . .
O4 Co1 N1 169.48(9) . .
O1W Co1 N1 87.38(9) . .
O2W Co1 N1 90.59(9) . .
O2 Co2 O4 100.40(9) . .
O2 Co2 O5 98.09(9) . .
O4 Co2 O5 161.46(9) . .
O2 Co2 O1 93.56(8) . .
O4 Co2 O1 80.60(8) . .
O5 Co2 O1 96.91(9) . .
O2 Co2 N2 87.94(9) . 4_575
O4 Co2 N2 81.47(9) . 4_575
O5 Co2 N2 100.66(10) . 4_575
O1 Co2 N2 161.98(9) . 4_575
O2 Co2 P2 130.43(7) . .
O4 Co2 P2 129.15(6) . .
O5 Co2 P2 32.34(7) . .
O1 Co2 P2 93.14(6) . .
N2 Co2 P2 99.54(7) 4_575 .
O3 P1 O2 112.69(12) . .
O3 P1 O1 112.72(12) . 3_567
O2 P1 O1 113.13(11) . 3_567
O3 P1 C6 106.37(12) . 3_567
O2 P1 C6 107.27(12) . 3_567
O1 P1 C6 103.87(12) 3_567 3_567
O6 P2 O4 116.78(14) . 4_576
O6 P2 O5 106.70(16) . .
O4 P2 O5 112.33(14) 4_576 .
O6 P2 C12 109.99(14) . .
O4 P2 C12 100.52(14) 4_576 .
O5 P2 C12 110.41(14) . .
O6 P2 Co2 60.39(11) . .
O4 P2 Co2 130.40(9) 4_576 .
O5 P2 Co2 46.43(10) . .
C12 P2 Co2 127.96(11) . .
Co1 O2W H2WA 114(3) . .
Co1 O2W H2WB 117(2) . .
H2WA O2W H2WB 113(4) . .
C6 N1 C5 113.0(2) . .
C6 N1 C1 111.4(2) . .
C5 N1 C1 108.5(2) . .
C6 N1 Co1 103.71(17) . .
C5 N1 Co1 109.45(17) . .
C1 N1 Co1 110.70(18) . .
P2 O4 Co2 122.88(12) 4_575 .
P2 O4 Co1 137.58(13) 4_575 .
Co2 O4 Co1 99.47(9) . .
N1 C1 C2 114.2(2) . .
N1 C1 H1A 108.7 . .
C2 C1 H1A 108.7 . .
N1 C1 H1B 108.7 . .
C2 C1 H1B 108.7 . .
H1A C1 H1B 107.6 . .
P1 O1 Co1 113.18(11) 3_567 .
P1 O1 Co2 143.33(13) 3_567 .
Co1 O1 Co2 98.08(9) . .
Co1 O1W H1WA 112(3) . .
Co1 O1W H1WB 136(3) . .
H1WA O1W H1WB 108(4) . .
C5 C4 C3 113.0(3) . .
C5 C4 H4A 109.0 . .
C3 C4 H4A 109.0 . .
C5 C4 H4B 109.0 . .
C3 C4 H4B 109.0 . .
H4A C4 H4B 107.8 . .
C3 C2 C1 110.9(2) . .
C3 C2 H2A 109.5 . .
C1 C2 H2A 109.5 . .
C3 C2 H2B 109.5 . .
C1 C2 H2B 109.5 . .
H2A C2 H2B 108.0 . .
P2 O5 Co2 101.24(14) . .
N1 C5 C4 114.2(2) . .
N1 C5 H5A 108.7 . .
C4 C5 H5A 108.7 . .
N1 C5 H5B 108.7 . .
C4 C5 H5B 108.7 . .
H5A C5 H5B 107.6 . .
C2 C3 C4 108.0(2) . .
C2 C3 C9 114.7(2) . .
C4 C3 C9 111.0(3) . .
C2 C3 H3 107.6 . .
C4 C3 H3 107.6 . .
C9 C3 H3 107.6 . .
P1 O2 Co2 134.27(13) . .
P1 O3 Co1 136.43(13) . 2_546
N2 C12 P2 110.6(2) . .
N2 C12 H12A 109.5 . .
P2 C12 H12A 109.5 . .
N2 C12 H12B 109.5 . .
P2 C12 H12B 109.5 . .
H12A C12 H12B 108.1 . .
C9 C10 C11 111.6(3) . .
C9 C10 H10A 109.3 . .
C11 C10 H10A 109.3 . .
C9 C10 H10B 109.3 . .
C11 C10 H10B 109.3 . .
H10A C10 H10B 108.0 . .
C7 C8 C9 112.2(3) . .
C7 C8 H8A 109.2 . .
C9 C8 H8A 109.2 . .
C7 C8 H8B 109.2 . .
C9 C8 H8B 109.2 . .
H8A C8 H8B 107.9 . .
C10 C9 C8 108.0(2) . .
C10 C9 C3 115.5(3) . .
C8 C9 C3 111.8(2) . .
C10 C9 H9 107.1 . .
C8 C9 H9 107.1 . .
C3 C9 H9 107.1 . .
N2 C7 C8 115.8(3) 1_655 .
N2 C7 H7A 108.3 1_655 .
C8 C7 H7A 108.3 . .
N2 C7 H7B 108.3 1_655 .
C8 C7 H7B 108.3 . .
H7A C7 H7B 107.4 . .
C7 N2 C11 108.0(2) 1_455 1_455
C7 N2 C12 112.2(2) 1_455 .
C11 N2 C12 110.9(2) 1_455 .
C7 N2 Co2 107.12(18) 1_455 4_576
C11 N2 Co2 115.78(18) 1_455 4_576
C12 N2 Co2 102.78(17) . 4_576
N2 C11 C10 114.9(2) 1_655 .
N2 C11 H11A 108.6 1_655 .
C10 C11 H11A 108.6 . .
N2 C11 H11B 108.6 1_655 .
C10 C11 H11B 108.6 . .
H11A C11 H11B 107.5 . .
N1 C6 P1 112.67(19) . 3_567
N1 C6 H6A 109.1 . .
P1 C6 H6A 109.1 3_567 .
N1 C6 H6B 109.1 . .
P1 C6 H6B 109.1 3_567 .
H6A C6 H6B 107.8 . .

loop_
_geom_bond_atom_site_label_1
_geom_bond_atom_site_label_2
_geom_bond_distance
_geom_bond_site_symmetry_2
Co1 O3 1.973(2) 2_556
Co1 O1 2.068(2) .
Co1 O4 2.098(2) .
Co1 O1W 2.158(2) .
Co1 O2W 2.160(2) .
Co1 N1 2.223(2) .
Co2 O2 2.0150(19) .
Co2 O4 2.050(2) .
Co2 O5 2.082(3) .
Co2 O1 2.122(2) .
Co2 N2 2.329(3) 4_575
P1 O3 1.508(2) .
P1 O2 1.522(2) .
P1 O1 1.530(2) 3_567
P1 C6 1.832(3) 3_567
P2 O6 1.511(3) .
P2 O4 1.527(2) 4_576
P2 O5 1.537(2) .
P2 C12 1.826(3) .
O2W H2WA 0.80(4) .
O2W H2WB 1.00(4) .
N1 C6 1.485(4) .
N1 C5 1.486(4) .
N1 C1 1.487(4) .
C1 C2 1.532(4) .
C1 H1A 0.9900 .
C1 H1B 0.9900 .
O1W H1WA 0.79(5) .
O1W H1WB 0.81(5) .
C4 C5 1.534(4) .
C4 C3 1.536(4) .
C4 H4A 0.9900 .
C4 H4B 0.9900 .
C2 C3 1.526(4) .
C2 H2A 0.9900 .
C2 H2B 0.9900 .
C5 H5A 0.9900 .
C5 H5B 0.9900 .
C3 C9 1.537(4) .
C3 H3 1.0000 .
C12 N2 1.492(4) .
C12 H12A 0.9900 .
C12 H12B 0.9900 .
C10 C9 1.524(4) .
C10 C11 1.532(4) .
C10 H10A 0.9900 .
C10 H10B 0.9900 .
C8 C7 1.522(4) .
C8 C9 1.527(4) .
C8 H8A 0.9900 .
C8 H8B 0.9900 .
C9 H9 1.0000 .
C7 N2 1.482(4) 1_655
C7 H7A 0.9900 .
C7 H7B 0.9900 .
N2 C7 1.482(4) 1_455
N2 C11 1.492(4) 1_455
N2 Co2 2.329(3) 4_576
C11 N2 1.492(4) 1_655
C11 H11A 0.9900 .
C11 H11B 0.9900 .
C6 H6A 0.9900 .
C6 H6B 0.9900 .
